data_2202528
loop_
_publ_author_name
'Baell, Jonathan B.'
'Duggan, Peter J.'
'Fallon, Gary D.'
'Lok, Y. Phei'

_publ_section_title
;Methyl
 (<i>RS</i>)-[1-hydroxy-1-(3-nitrophenyl)-3-oxo-1,3-dihydroisoindol-2-yl]acetate
;
_journal_issue 12
_journal_name_full 'Acta Crystallographica Section E'
_journal_page_first o1958
_journal_page_last o1959
_journal_paper_doi 10.1107/S1600536803025790
_journal_volume 59
_journal_year 2003
_chemical_formula_iupac 'C17 H14 N2 O6'
_chemical_formula_moiety 'C17 H14 N2 O6'
_chemical_formula_sum 'C17 H14 N2 O6'
_chemical_formula_weight 342.30
_chemical_melting_point 431.0(10)
_chemical_name_systematic
;
(R)-[1-Hydroxy-1-(3-nitrophenyl)-3-oxo-1,3-dihydroisoindol-2-yl]
acetic acid methyl ester
;
_space_group_IT_number 14
_symmetry_cell_setting monoclinic
_symmetry_space_group_name_Hall '-P 2ybc'
_symmetry_space_group_name_H-M 'P 1 21/c 1'
_atom_sites_solution_hydrogens geom
_atom_sites_solution_primary direct
_atom_sites_solution_secondary difmap
_cell_angle_alpha 90
_cell_angle_beta 111.0117(8)
_cell_angle_gamma 90
_cell_formula_units_Z 4
_cell_length_a 15.0330(3)
_cell_length_b 6.84140(10)
_cell_length_c 16.1593(4)
_cell_measurement_reflns_used 18179
_cell_measurement_temperature 123(2)
_cell_measurement_theta_max 28.3
_cell_measurement_theta_min 2.9
_cell_volume 1551.43(5)
_computing_cell_refinement 'HKL SCALEPACK (Otwinowski & Minor, 1997)'
_computing_data_collection 'COLLECT (Nonius, 1997-2000)'
_computing_data_reduction
;
HKL DENZO (Otwinowski & Minor, 1997) and SCALEPACK
;
_computing_molecular_graphics 'ORTEP-3 (Farrugia, 1997)'
_computing_publication_material 'WinGX (Farrugia, 1999)'
_computing_structure_refinement 'SHELXL97 (Sheldrick, 1997)'
_computing_structure_solution 'SHELXS97 (Sheldrick, 1997)'
_diffrn_ambient_temperature 123(2)
_diffrn_detector_area_resol_mean 9
_diffrn_measured_fraction_theta_full 0.994
_diffrn_measured_fraction_theta_max 0.979
_diffrn_measurement_device '95mm CCD camera on \k-goniostat'
_diffrn_measurement_device_type 'Nonius KappaCCD'
_diffrn_measurement_method 'CCD rotation images, thick slices'
_diffrn_radiation_monochromator 'horizonally mounted graphite crystal'
_diffrn_radiation_source 'fine-focus sealed tube'
_diffrn_radiation_type MoK\a
_diffrn_radiation_wavelength 0.71073
_diffrn_reflns_av_R_equivalents 0.0775
_diffrn_reflns_av_sigmaI/netI 0.0850
_diffrn_reflns_limit_h_max 19
_diffrn_reflns_limit_h_min -19
_diffrn_reflns_limit_k_max 9
_diffrn_reflns_limit_k_min -9
_diffrn_reflns_limit_l_max 21
_diffrn_reflns_limit_l_min -21
_diffrn_reflns_number 18179
_diffrn_reflns_theta_full 27.50
_diffrn_reflns_theta_max 28.30
_diffrn_reflns_theta_min 2.90
_diffrn_standards_decay_% 0
_diffrn_standards_number 0
_exptl_absorpt_coefficient_mu 0.113
_exptl_absorpt_correction_type none
_exptl_crystal_colour colourless
_exptl_crystal_density_diffrn 1.466
_exptl_crystal_density_method 'not measured'
_exptl_crystal_description prismatic
_exptl_crystal_F_000 712
_exptl_crystal_size_max 0.15
_exptl_crystal_size_mid 0.15
_exptl_crystal_size_min 0.15
_refine_diff_density_max 0.227
_refine_diff_density_min -0.281
_refine_ls_extinction_method none
_refine_ls_goodness_of_fit_ref 1.004
_refine_ls_hydrogen_treatment constr
_refine_ls_matrix_type full
_refine_ls_number_parameters 228
_refine_ls_number_reflns 3764
_refine_ls_number_restraints 0
_refine_ls_restrained_S_all 1.004
_refine_ls_R_factor_all 0.1258
_refine_ls_R_factor_gt 0.0472
_refine_ls_shift/su_max 0.000
_refine_ls_shift/su_mean 0.000
_refine_ls_structure_factor_coef Fsqd
_refine_ls_weighting_details 'calc w = 1/[\s^2^(Fo^2^)+(0.0474P)^2^+0.1011P] where P = (Fo^2^+2Fc^2^)/3'
_refine_ls_weighting_scheme calc
_refine_ls_wR_factor_gt 0.0865
_refine_ls_wR_factor_ref 0.1094
_reflns_number_gt 2085
_reflns_number_total 3764
_reflns_threshold_expression 'I > 2\s(I)'
_cod_data_source_file ci6299.cif
_cod_data_source_block 4
_cod_depositor_comments
;
The following automatic conversions were performed:

'_chemical_melting_point' value '430--432 K' was changed to
'431.0(10)' - the average value was taken and precision was
estimated.

Automatic conversion script
Id: cif_fix_values 1646 2011-03-28 12:23:43Z adriana 

The following automatic conversions were performed:

'_chemical_melting_point' value '430--432 K' was changed to
'431.0(10)' - the average value was taken and precision was
estimated.

Automatic conversion script
Id: cif_fix_values 1715 2011-07-08 13:25:40Z adriana 
;
_cod_original_cell_volume 1551.42(5)
_cod_original_sg_symbol_H-M 'P 21/c'
_cod_database_code 2202528
_cod_database_fobs_code 2202528

loop_
_symmetry_equiv_pos_as_xyz
'x, y, z'
'-x, y+1/2, -z+1/2'
'-x, -y, -z'
'x, -y-1/2, z-1/2'

loop_
_atom_site_label
_atom_site_fract_x
_atom_site_fract_y
_atom_site_fract_z
_atom_site_U_iso_or_equiv
_atom_site_adp_type
_atom_site_calc_flag
_atom_site_refinement_flags
_atom_site_occupancy
_atom_site_disorder_assembly
_atom_site_disorder_group
_atom_site_type_symbol
C1 0.18303(12) 0.8627(3) 0.02666(11) 0.0224(4) Uani d . 1 . . C
C2 0.09616(11) 1.1402(3) 0.04578(12) 0.0235(4) Uani d . 1 . . C
C3 0.09861(11) 1.1477(3) -0.04483(11) 0.0219(4) Uani d . 1 . . C
C4 0.15044(11) 0.9885(3) -0.05634(11) 0.0210(4) Uani d . 1 . . C
C5 0.16389(12) 0.9572(3) -0.13559(11) 0.0240(4) Uani d . 1 . . C
H5 0.2007 0.8501 -0.1429 0.029 Uiso calc R 1 . . H
C6 0.12158(11) 1.0883(3) -0.20416(12) 0.0257(4) Uani d . 1 . . C
H6 0.1294 1.0704 -0.2595 0.031 Uiso calc R 1 . . H
C7 0.06821(12) 1.2449(3) -0.19329(12) 0.0269(5) Uani d . 1 . . C
H7 0.0391 1.3308 -0.2417 0.032 Uiso calc R 1 . . H
C8 0.05652(11) 1.2788(3) -0.11312(12) 0.0248(4) Uani d . 1 . . C
H8 0.0210 1.3876 -0.1053 0.030 Uiso calc R 1 . . H
C9 0.28998(11) 0.8325(3) 0.06921(11) 0.0220(4) Uani d . 1 . . C
C10 0.35196(12) 0.9790(3) 0.06557(11) 0.0240(4) Uani d . 1 . . C
H10 0.3283 1.0971 0.0346 0.029 Uiso calc R 1 . . H
C11 0.44885(12) 0.9506(3) 0.10780(11) 0.0268(5) Uani d . 1 . . C
C12 0.48671(13) 0.7822(3) 0.15411(12) 0.0316(5) Uani d . 1 . . C
H12 0.5536 0.7668 0.1828 0.038 Uiso calc R 1 . . H
C13 0.42459(13) 0.6375(3) 0.15734(12) 0.0339(5) Uani d . 1 . . C
H13 0.4488 0.5201 0.1887 0.041 Uiso calc R 1 . . H
C14 0.32682(12) 0.6608(3) 0.11529(11) 0.0291(5) Uani d . 1 . . C
H14 0.2849 0.5592 0.1179 0.035 Uiso calc R 1 . . H
C15 0.16232(12) 0.9229(3) 0.17498(11) 0.0269(5) Uani d . 1 . . C
H15A 0.1766 0.7812 0.1813 0.032 Uiso calc R 1 . . H
H15B 0.1027 0.9447 0.1866 0.032 Uiso calc R 1 . . H
C16 0.24285(12) 1.0332(3) 0.24370(11) 0.0230(4) Uani d . 1 . . C
C17 0.31871(13) 1.0694(3) 0.39964(11) 0.0339(5) Uani d . 1 . . C
H17A 0.3821 1.0169 0.4085 0.051 Uiso calc R 1 . . H
H17B 0.3032 1.0451 0.4527 0.051 Uiso calc R 1 . . H
H17C 0.3181 1.2104 0.3888 0.051 Uiso calc R 1 . . H
N1 0.14762(9) 0.9811(2) 0.08559(9) 0.0228(4) Uani d . 1 . . N
N2 0.51414(11) 1.1062(3) 0.10171(11) 0.0350(4) Uani d . 1 . . N
O1 0.14058(8) 0.67651(18) 0.01312(8) 0.0290(3) Uani d . 1 . . O
H1 0.0813 0.6881 -0.0117 0.044 Uiso calc R 1 . . H
O2 0.05434(8) 1.25021(19) 0.08026(8) 0.0295(3) Uani d . 1 . . O
O3 0.24871(8) 0.97435(19) 0.32402(8) 0.0278(3) Uani d . 1 . . O
O4 0.29204(8) 1.1552(2) 0.22824(8) 0.0320(3) Uani d . 1 . . O
O5 0.48025(10) 1.2530(2) 0.05824(10) 0.0522(5) Uani d . 1 . . O
O6 0.59985(9) 1.0820(2) 0.13972(10) 0.0562(5) Uani d . 1 . . O

loop_
_atom_site_aniso_label
_atom_site_aniso_U_11
_atom_site_aniso_U_22
_atom_site_aniso_U_33
_atom_site_aniso_U_12
_atom_site_aniso_U_13
_atom_site_aniso_U_23
C1 0.0254(9) 0.0209(11) 0.0207(9) -0.0019(8) 0.0080(8) -0.0041(8)
C2 0.0152(9) 0.0264(11) 0.0265(10) -0.0052(8) 0.0047(8) -0.0077(9)
C3 0.0161(9) 0.0231(11) 0.0245(10) -0.0046(8) 0.0048(7) -0.0044(8)
C4 0.0175(9) 0.0243(11) 0.0188(10) -0.0025(8) 0.0036(7) -0.0034(8)
C5 0.0225(9) 0.0267(11) 0.0218(10) 0.0005(8) 0.0066(8) -0.0029(8)
C6 0.0239(9) 0.0320(12) 0.0213(10) -0.0057(9) 0.0081(8) -0.0011(9)
C7 0.0215(9) 0.0273(12) 0.0281(11) -0.0047(8) 0.0041(8) 0.0062(9)
C8 0.0180(9) 0.0197(10) 0.0341(11) -0.0030(8) 0.0061(8) -0.0012(9)
C9 0.0247(9) 0.0247(11) 0.0158(9) 0.0038(8) 0.0064(8) -0.0007(8)
C10 0.0234(9) 0.0274(11) 0.0209(9) 0.0052(8) 0.0076(8) 0.0015(8)
C11 0.0229(10) 0.0364(12) 0.0214(10) 0.0004(9) 0.0081(8) -0.0020(9)
C12 0.0252(10) 0.0441(14) 0.0235(10) 0.0113(10) 0.0062(8) -0.0018(10)
C13 0.0385(12) 0.0337(13) 0.0253(10) 0.0122(10) 0.0063(9) 0.0062(9)
C14 0.0322(11) 0.0319(12) 0.0219(10) 0.0014(9) 0.0084(8) 0.0001(9)
C15 0.0251(10) 0.0329(12) 0.0234(10) -0.0058(9) 0.0097(8) -0.0032(9)
C16 0.0202(9) 0.0280(11) 0.0224(10) 0.0024(8) 0.0095(8) 0.0001(8)
C17 0.0312(10) 0.0437(14) 0.0203(10) -0.0043(10) 0.0015(9) -0.0036(9)
N1 0.0216(8) 0.0279(10) 0.0189(8) 0.0001(7) 0.0073(6) -0.0027(7)
N2 0.0238(10) 0.0501(12) 0.0303(9) -0.0015(8) 0.0087(8) -0.0019(9)
O1 0.0281(7) 0.0252(8) 0.0304(7) -0.0050(6) 0.0064(6) -0.0021(6)
O2 0.0233(7) 0.0332(8) 0.0330(7) -0.0019(6) 0.0115(6) -0.0099(6)
O3 0.0286(7) 0.0329(8) 0.0195(7) -0.0043(6) 0.0055(5) 0.0004(6)
O4 0.0277(7) 0.0409(9) 0.0269(7) -0.0127(6) 0.0089(6) -0.0013(6)
O5 0.0323(8) 0.0504(11) 0.0627(11) -0.0065(8) 0.0035(8) 0.0185(9)
O6 0.0172(8) 0.0766(13) 0.0680(11) -0.0003(7) 0.0069(7) 0.0113(9)

loop_
_atom_type_symbol
_atom_type_description
_atom_type_scat_dispersion_real
_atom_type_scat_dispersion_imag
_atom_type_scat_source
C C 0.0033 0.0016 'International Tables Vol C Tables 4.2.6.8 and 6.1.1.4'
H H 0.0000 0.0000 'International Tables Vol C Tables 4.2.6.8 and 6.1.1.4'
N N 0.0061 0.0033 'International Tables Vol C Tables 4.2.6.8 and 6.1.1.4'
O O 0.0106 0.0060 'International Tables Vol C Tables 4.2.6.8 and 6.1.1.4'

loop_
_geom_angle_atom_site_label_1
_geom_angle_atom_site_label_2
_geom_angle_atom_site_label_3
_geom_angle
O1 C1 N1 110.27(14)
O1 C1 C9 107.16(14)
N1 C1 C9 110.38(13)
O1 C1 C4 113.02(13)
N1 C1 C4 100.40(14)
C9 C1 C4 115.50(14)
O2 C2 N1 124.84(17)
O2 C2 C3 128.57(17)
N1 C2 C3 106.56(15)
C8 C3 C4 121.21(16)
C8 C3 C2 130.13(17)
C4 C3 C2 108.63(16)
C5 C4 C3 121.35(16)
C5 C4 C1 128.45(16)
C3 C4 C1 110.16(15)
C4 C5 C6 117.47(17)
C4 C5 H5 121.3
C6 C5 H5 121.3
C7 C6 C5 121.18(17)
C7 C6 H6 119.4
C5 C6 H6 119.4
C6 C7 C8 121.32(17)
C6 C7 H7 119.3
C8 C7 H7 119.3
C3 C8 C7 117.44(17)
C3 C8 H8 121.3
C7 C8 H8 121.3
C10 C9 C14 119.21(16)
C10 C9 C1 120.13(16)
C14 C9 C1 120.61(16)
C11 C10 C9 118.90(17)
C11 C10 H10 120.6
C9 C10 H10 120.6
C12 C11 C10 122.79(18)
C12 C11 N2 118.93(16)
C10 C11 N2 118.28(17)
C13 C12 C11 117.89(17)
C13 C12 H12 121.1
C11 C12 H12 121.1
C12 C13 C14 120.86(19)
C12 C13 H13 119.6
C14 C13 H13 119.6
C13 C14 C9 120.35(19)
C13 C14 H14 119.8
C9 C14 H14 119.8
N1 C15 C16 113.09(15)
N1 C15 H15A 109.0
C16 C15 H15A 109.0
N1 C15 H15B 109.0
C16 C15 H15B 109.0
H15A C15 H15B 107.8
O4 C16 O3 125.69(16)
O4 C16 C15 125.69(16)
O3 C16 C15 108.61(15)
O3 C17 H17A 109.5
O3 C17 H17B 109.5
H17A C17 H17B 109.5
O3 C17 H17C 109.5
H17A C17 H17C 109.5
H17B C17 H17C 109.5
C2 N1 C15 123.72(15)
C2 N1 C1 114.07(14)
C15 N1 C1 122.10(14)
O6 N2 O5 123.01(17)
O6 N2 C11 118.34(17)
O5 N2 C11 118.65(15)
C1 O1 H1 109.5
C16 O3 C17 117.41(14)

loop_
_geom_bond_atom_site_label_1
_geom_bond_atom_site_label_2
_geom_bond_site_symmetry_2
_geom_bond_distance
_geom_bond_publ_flag
C1 O1 . 1.406(2) ?
C1 N1 . 1.487(2) ?
C1 C9 . 1.519(2) ?
C1 C4 . 1.519(2) ?
C2 O2 . 1.234(2) ?
C2 N1 . 1.357(2) ?
C2 C3 . 1.479(2) ?
C3 C8 . 1.386(2) ?
C3 C4 . 1.390(2) ?
C4 C5 . 1.383(2) ?
C5 C6 . 1.390(2) ?
C5 H5 . 0.95 ?
C6 C7 . 1.387(2) ?
C6 H6 . 0.95 ?
C7 C8 . 1.388(2) ?
C7 H7 . 0.95 ?
C8 H8 . 0.95 ?
C9 C10 . 1.384(2) ?
C9 C14 . 1.395(2) ?
C10 C11 . 1.383(2) ?
C10 H10 . 0.95 ?
C11 C12 . 1.380(3) ?
C11 N2 . 1.475(2) ?
C12 C13 . 1.375(3) ?
C12 H12 . 0.95 ?
C13 C14 . 1.390(3) ?
C13 H13 . 0.95 ?
C14 H14 . 0.95 ?
C15 N1 . 1.437(2) ?
C15 C16 . 1.518(2) ?
C15 H15A . 0.99 ?
C15 H15B . 0.99 ?
C16 O4 . 1.199(2) ?
C16 O3 . 1.331(2) ?
C17 O3 . 1.450(2) ?
C17 H17A . 0.98 ?
C17 H17B . 0.98 ?
C17 H17C . 0.98 ?
N2 O6 . 1.2237(19) ?
N2 O5 . 1.227(2) ?
O1 H1 . 0.84 ?

loop_
_geom_hbond_atom_site_label_D
_geom_hbond_atom_site_label_H
_geom_hbond_atom_site_label_A
_geom_hbond_site_symmetry_A
_geom_hbond_distance_DH
_geom_hbond_distance_HA
_geom_hbond_distance_DA
_geom_hbond_angle_DHA
O1 H1 O2 3_575 0.84 1.99 2.819(2) 171
C5 H5 O3 4_575 0.95 2.45 3.371(2) 163
C12 H12 O4 2_645 0.95 2.38 3.301(2) 165
